data_2205615
loop_
_publ_author_name
'Eriksson, Lars'
'Widmalm, G\"oran'

_publ_section_title
;
 Amygdalin trihydrate
;
_journal_issue 4
_journal_name_full 'Acta Crystallographica Section E'
_journal_page_first o860
_journal_page_last o862
_journal_paper_doi 10.1107/S1600536805006227
_journal_volume 61
_journal_year 2005
_chemical_formula_iupac 'C20 H33 N O14'
_chemical_formula_moiety 'C20 H33 N O14'
_chemical_formula_sum 'C20 H33 N O14'
_chemical_formula_weight 511.47
_chemical_name_common 'Amygdalin tri-hydrate'
_chemical_name_systematic
;
(R)-1-cyano-1-(phenylmethyl)-\b-D-glucopyranosyl-(1\\rightarrow 6)-\b-D-
glucopyranoside
;
_space_group_IT_number 4
_symmetry_cell_setting monoclinic
_symmetry_space_group_name_Hall 'P 2yb'
_symmetry_space_group_name_H-M 'P 1 21 1'
_atom_sites_solution_hydrogens geom
_atom_sites_solution_primary direct
_atom_sites_solution_secondary difmap
_audit_creation_method SHELXL-97
_cell_angle_alpha 90.00
_cell_angle_beta 94.089(3)
_cell_angle_gamma 90.00
_cell_formula_units_Z 2
_cell_length_a 9.4794(11)
_cell_length_b 7.9025(9)
_cell_length_c 16.2016(19)
_cell_measurement_reflns_used 999
_cell_measurement_temperature 110(2)
_cell_measurement_theta_max 29.0
_cell_measurement_theta_min 3.0
_cell_volume 1210.6(2)
_computing_cell_refinement SMART
_computing_data_collection 'SMART (Siemens, 1998)'
_computing_data_reduction 'SAINT (Siemens, 1998)'
_computing_molecular_graphics 'DIAMOND (Bergerhoff, 1996)'
_computing_publication_material 'PLATON (Spek, 2003)'
_computing_structure_refinement 'SHELXL97 (Sheldrick, 1997)'
_computing_structure_solution 'SHELXS97 (Sheldrick, 1997)'
_diffrn_ambient_temperature 110(2)
_diffrn_detector_area_resol_mean 10
_diffrn_measured_fraction_theta_full 0.969
_diffrn_measured_fraction_theta_max 0.969
_diffrn_measurement_device_type 'Bruker SMART 1K area-detector'
_diffrn_measurement_method '\w scan at different \f and 2\q'
_diffrn_radiation_monochromator silicon
_diffrn_radiation_source 'Beamline I711, Maxlab, Lund, Sweden'
_diffrn_radiation_type synchrotron
_diffrn_radiation_wavelength 0.891
_diffrn_reflns_av_R_equivalents 0.0305
_diffrn_reflns_av_sigmaI/netI 0.0312
_diffrn_reflns_limit_h_max 14
_diffrn_reflns_limit_h_min -15
_diffrn_reflns_limit_k_max 12
_diffrn_reflns_limit_k_min -10
_diffrn_reflns_limit_l_max 25
_diffrn_reflns_limit_l_min -16
_diffrn_reflns_number 20604
_diffrn_reflns_theta_full 45.94
_diffrn_reflns_theta_max 45.94
_diffrn_reflns_theta_min 1.58
_diffrn_standards_number 0
_exptl_absorpt_coefficient_mu 0.120
_exptl_absorpt_correction_T_max 1.00
_exptl_absorpt_correction_T_min 0.98
_exptl_absorpt_correction_type refdelf
_exptl_absorpt_process_details '(SADABS; Sheldrick, 2002)'
_exptl_crystal_colour colorless
_exptl_crystal_density_diffrn 1.403
_exptl_crystal_density_method 'not measured'
_exptl_crystal_description plate
_exptl_crystal_F_000 544
_exptl_crystal_size_max 0.20
_exptl_crystal_size_mid 0.10
_exptl_crystal_size_min 0.02
_refine_diff_density_max 0.504
_refine_diff_density_min -0.550
_refine_ls_extinction_coef 0.051(3)
_refine_ls_extinction_expression Fc^*^=kFc[1+0.001xFc^2^\l^3^/sin(2\q)]^-1/4^
_refine_ls_extinction_method SHELXL97
_refine_ls_goodness_of_fit_ref 1.040
_refine_ls_hydrogen_treatment mixed
_refine_ls_matrix_type full
_refine_ls_number_parameters 343
_refine_ls_number_reflns 5454
_refine_ls_number_restraints 10
_refine_ls_restrained_S_all 1.039
_refine_ls_R_factor_all 0.0407
_refine_ls_R_factor_gt 0.0372
_refine_ls_shift/su_max 0.000
_refine_ls_shift/su_mean 0.000
_refine_ls_structure_factor_coef Fsqd
_refine_ls_weighting_details 'calc w=1/[\s^2^(Fo^2^)+(0.0714P)^2^] where P=(Fo^2^+2Fc^2^)/3'
_refine_ls_weighting_scheme calc
_refine_ls_wR_factor_gt 0.0959
_refine_ls_wR_factor_ref 0.0973
_reflns_number_gt 5010
_reflns_number_total 5454
_reflns_threshold_expression I>2\s(I)
_cod_data_source_file wn6326.cif
_cod_data_source_block I
_cod_original_sg_symbol_H-M 'P 21'
_cod_database_code 2205615
_cod_database_fobs_code 2205615

loop_
_symmetry_equiv_pos_as_xyz
'x, y, z'
'-x, y+1/2, -z'

loop_
_atom_site_label
_atom_site_fract_x
_atom_site_fract_y
_atom_site_fract_z
_atom_site_U_iso_or_equiv
_atom_site_adp_type
_atom_site_calc_flag
_atom_site_refinement_flags
_atom_site_occupancy
_atom_site_type_symbol
C1 0.88152(12) 0.31296(17) 0.87864(8) 0.0092(2) Uani d . 1 C
C2 0.99682(13) 0.40772(18) 0.85467(8) 0.0131(2) Uani d . 1 C
H2 0.9819 0.4974 0.8160 0.016 Uiso calc R 1 H
C3 1.13334(13) 0.3706(2) 0.88753(9) 0.0157(3) Uani d . 1 C
H3 1.2111 0.4362 0.8719 0.019 Uiso calc R 1 H
C4 1.15560(13) 0.2378(2) 0.94307(10) 0.0197(3) Uani d . 1 C
H4 1.2485 0.2133 0.9658 0.024 Uiso calc R 1 H
C5 1.04178(15) 0.1403(2) 0.96545(10) 0.0222(3) Uani d . 1 C
H5 1.0575 0.0479 1.0025 0.027 Uiso calc R 1 H
C6 0.90413(14) 0.1785(2) 0.93345(9) 0.0158(3) Uani d . 1 C
H6 0.8265 0.1127 0.9491 0.019 Uiso calc R 1 H
C7 0.73589(13) 0.36194(19) 0.84184(8) 0.0125(2) Uani d . 1 C
H7 0.7257 0.4875 0.8464 0.015 Uiso calc R 1 H
O7 0.72755(9) 0.31791(13) 0.75585(6) 0.01039(17) Uani d . 1 O
C8 0.62104(14) 0.2806(3) 0.88613(10) 0.0224(3) Uani d . 1 C
N1 0.53625(15) 0.2211(3) 0.92442(12) 0.0389(5) Uani d . 1 N
C1' 0.64769(11) 0.42740(15) 0.70300(7) 0.00656(19) Uani d . 1 C
H1' 0.6616 0.5476 0.7211 0.008 Uiso calc R 1 H
C2' 0.69827(10) 0.40125(15) 0.61680(7) 0.00594(19) Uani d . 1 C
H2' 0.7008 0.2770 0.6052 0.007 Uiso calc R 1 H
O2' 0.83810(8) 0.46652(13) 0.61580(6) 0.01042(18) Uani d . 1 O
H2X 0.8909 0.3929 0.5968 0.016 Uiso calc R 1 H
C3' 0.60074(10) 0.48632(15) 0.54979(7) 0.00522(18) Uani d . 1 C
H3' 0.6207 0.6106 0.5493 0.006 Uiso calc R 1 H
O3' 0.63560(9) 0.41348(12) 0.47284(6) 0.00866(16) Uani d . 1 O
H3X 0.5894 0.4624 0.4336 0.013 Uiso calc R 1 H
C4' 0.44438(10) 0.45777(15) 0.56317(7) 0.00505(18) Uani d . 1 C
H4' 0.4225 0.3366 0.5499 0.006 Uiso calc R 1 H
O4' 0.35603(9) 0.55936(12) 0.50759(6) 0.00853(16) Uani d . 1 O
H4X 0.3594 0.6606 0.5235 0.013 Uiso calc R 1 H
C5' 0.41182(11) 0.48762(15) 0.65324(7) 0.00556(18) Uani d . 1 C
H5' 0.4304 0.6086 0.6684 0.007 Uiso calc R 1 H
O5' 0.50266(8) 0.37899(12) 0.70512(6) 0.00722(16) Uani d . 1 O
C6' 0.26037(11) 0.44187(15) 0.66901(8) 0.0078(2) Uani d . 1 C
H6XA 0.2501 0.4326 0.7292 0.009 Uiso calc R 1 H
H6XB 0.1949 0.5305 0.6462 0.009 Uiso calc R 1 H
O6' 0.22795(8) 0.28318(12) 0.62937(6) 0.00766(16) Uani d . 1 O
C1'' 0.12150(10) 0.18916(15) 0.66312(7) 0.00554(18) Uani d . 1 C
H1'' 0.0560 0.2653 0.6915 0.007 Uiso calc R 1 H
C2'' 0.04170(10) 0.09484(14) 0.59197(7) 0.00477(18) Uani d . 1 C
H2'' 0.1105 0.0305 0.5600 0.006 Uiso calc R 1 H
O2'' -0.03409(8) 0.21247(12) 0.53828(6) 0.00786(16) Uani d . 1 O
H2Y 0.0218 0.2577 0.5069 0.012 Uiso calc R 1 H
C3'' -0.06282(10) -0.02798(14) 0.62669(7) 0.00450(18) Uani d . 1 C
H3'' -0.1337 0.0371 0.6567 0.005 Uiso calc R 1 H
O3'' -0.13500(8) -0.12627(12) 0.56258(6) 0.00721(15) Uani d . 1 O
H3Y -0.1399 -0.2274 0.5781 0.011 Uiso calc R 1 H
C4'' 0.01806(11) -0.14764(14) 0.68725(7) 0.00527(18) Uani d . 1 C
H4'' 0.0898 -0.2115 0.6573 0.006 Uiso calc R 1 H
O4'' -0.07501(9) -0.26505(12) 0.72259(6) 0.00915(16) Uani d . 1 O
H4Y -0.0967 -0.3420 0.6882 0.014 Uiso calc R 1 H
C5'' 0.09444(11) -0.04260(15) 0.75680(7) 0.00632(19) Uani d . 1 C
H5'' 0.0229 0.0230 0.7861 0.008 Uiso calc R 1 H
O5'' 0.18930(8) 0.07326(12) 0.72073(6) 0.00724(16) Uani d . 1 O
C6'' 0.18368(12) -0.14633(17) 0.81940(8) 0.0103(2) Uani d . 1 C
H6YA 0.2304 -0.0707 0.8617 0.012 Uiso calc R 1 H
H6YB 0.1227 -0.2262 0.8476 0.012 Uiso calc R 1 H
O6'' 0.28803(11) -0.23813(15) 0.77847(7) 0.0182(2) Uani d . 1 O
H62C 0.3464 -0.2812 0.8139 0.027 Uiso calc R 1 H
OW1 0.51979(10) 0.50771(13) 0.31483(7) 0.01277(18) Uani d D 1 O
H1W1 0.510(2) 0.610(2) 0.3052(14) 0.019 Uiso d D 1 H
H2W1 0.587(2) 0.476(3) 0.2876(13) 0.019 Uiso d D 1 H
OW2 0.30569(13) 0.3800(2) 0.19742(9) 0.0294(3) Uani d D 1 O
H1W2 0.357(3) 0.432(4) 0.2304(15) 0.044 Uiso d D 1 H
H2W2 0.238(2) 0.346(4) 0.2215(16) 0.044 Uiso d D 1 H
OW3 0.48522(12) 0.18508(19) 0.11009(8) 0.0241(3) Uani d D 1 O
H1W3 0.429(2) 0.254(4) 0.1276(15) 0.036 Uiso d D 1 H
H2W3 0.487(3) 0.205(4) 0.0598(12) 0.036 Uiso d D 1 H

loop_
_atom_site_aniso_label
_atom_site_aniso_U_11
_atom_site_aniso_U_22
_atom_site_aniso_U_33
_atom_site_aniso_U_12
_atom_site_aniso_U_13
_atom_site_aniso_U_23
C1 0.0106(4) 0.0109(5) 0.0058(5) 0.0023(4) -0.0022(4) -0.0005(4)
C2 0.0157(5) 0.0137(6) 0.0097(6) -0.0010(4) 0.0002(4) 0.0022(5)
C3 0.0122(5) 0.0235(7) 0.0112(6) -0.0041(5) 0.0008(4) -0.0021(5)
C4 0.0107(4) 0.0328(8) 0.0149(7) 0.0050(5) -0.0033(4) 0.0019(6)
C5 0.0173(5) 0.0292(8) 0.0198(7) 0.0061(5) -0.0016(5) 0.0147(6)
C6 0.0130(5) 0.0179(6) 0.0164(6) 0.0011(4) -0.0003(4) 0.0088(5)
C7 0.0117(4) 0.0179(6) 0.0076(5) 0.0052(4) -0.0015(4) -0.0019(5)
O7 0.0117(3) 0.0120(4) 0.0067(4) 0.0047(3) -0.0046(3) -0.0012(3)
C8 0.0118(5) 0.0400(10) 0.0154(7) 0.0055(6) 0.0007(5) 0.0014(6)
N1 0.0169(5) 0.0684(14) 0.0325(9) 0.0038(7) 0.0086(6) 0.0129(10)
C1' 0.0043(4) 0.0072(5) 0.0077(5) 0.0003(3) -0.0026(3) -0.0010(4)
C2' 0.0033(3) 0.0060(5) 0.0082(5) 0.0002(3) -0.0015(3) -0.0010(4)
O2' 0.0021(3) 0.0119(4) 0.0170(5) -0.0011(3) -0.0007(3) -0.0040(4)
C3' 0.0038(3) 0.0051(4) 0.0067(5) -0.0004(3) -0.0006(3) 0.0007(4)
O3' 0.0083(3) 0.0122(4) 0.0056(4) 0.0023(3) 0.0009(3) 0.0006(3)
C4' 0.0036(3) 0.0047(4) 0.0067(5) -0.0002(3) -0.0013(3) 0.0005(4)
O4' 0.0065(3) 0.0074(4) 0.0110(4) 0.0012(3) -0.0045(3) 0.0023(3)
C5' 0.0039(3) 0.0043(4) 0.0085(5) -0.0005(3) -0.0002(3) -0.0010(4)
O5' 0.0054(3) 0.0078(4) 0.0081(4) -0.0004(3) -0.0019(3) 0.0012(3)
C6' 0.0048(4) 0.0054(5) 0.0134(6) -0.0018(3) 0.0024(4) -0.0032(4)
O6' 0.0070(3) 0.0059(4) 0.0104(4) -0.0044(3) 0.0035(3) -0.0029(3)
C1'' 0.0039(3) 0.0053(4) 0.0075(5) -0.0012(3) 0.0004(3) 0.0000(4)
C2'' 0.0031(3) 0.0049(4) 0.0061(5) -0.0003(3) -0.0009(3) 0.0002(3)
O2'' 0.0050(3) 0.0083(4) 0.0102(4) 0.0007(3) -0.0001(3) 0.0048(3)
C3'' 0.0024(3) 0.0053(4) 0.0056(5) -0.0007(3) -0.0014(3) -0.0007(4)
O3'' 0.0066(3) 0.0060(4) 0.0085(4) -0.0015(3) -0.0032(3) -0.0015(3)
C4'' 0.0044(3) 0.0047(4) 0.0065(5) -0.0007(3) -0.0009(3) 0.0005(4)
O4'' 0.0102(3) 0.0074(4) 0.0097(4) -0.0045(3) -0.0005(3) 0.0020(3)
C5'' 0.0058(4) 0.0067(4) 0.0064(5) -0.0011(3) -0.0002(3) 0.0002(4)
O5'' 0.0042(3) 0.0079(4) 0.0092(4) -0.0020(3) -0.0026(3) 0.0018(3)
C6'' 0.0111(4) 0.0112(5) 0.0080(5) 0.0019(4) -0.0028(4) 0.0001(4)
O6'' 0.0180(4) 0.0221(6) 0.0132(5) 0.0130(4) -0.0069(3) -0.0056(4)
OW1 0.0103(4) 0.0129(4) 0.0153(5) 0.0006(3) 0.0025(3) 0.0023(4)
OW2 0.0191(5) 0.0419(8) 0.0276(7) -0.0114(5) 0.0035(4) -0.0059(6)
OW3 0.0215(5) 0.0312(7) 0.0191(6) -0.0058(5) -0.0030(4) -0.0008(5)

loop_
_atom_type_symbol
_atom_type_description
_atom_type_scat_dispersion_real
_atom_type_scat_dispersion_imag
_atom_type_scat_source
C C 0.0033 0.0016 'International Tables Vol C Tables 4.2.6.8 and 6.1.1.4'
H H 0.0000 0.0000 'International Tables Vol C Tables 4.2.6.8 and 6.1.1.4'
N N 0.0061 0.0033 'International Tables Vol C Tables 4.2.6.8 and 6.1.1.4'
O O 0.0106 0.0060 'International Tables Vol C Tables 4.2.6.8 and 6.1.1.4'

loop_
_geom_angle_atom_site_label_1
_geom_angle_atom_site_label_2
_geom_angle_atom_site_label_3
_geom_angle
C6 C1 C2 119.80(11)
C6 C1 C7 122.75(12)
C2 C1 C7 117.45(12)
C3 C2 C1 120.14(13)
C3 C2 H2 119.9
C1 C2 H2 119.9
C4 C3 C2 120.01(13)
C4 C3 H3 120.0
C2 C3 H3 120.0
C3 C4 C5 120.08(12)
C3 C4 H4 120.0
C5 C4 H4 120.0
C4 C5 C6 120.13(14)
C4 C5 H5 119.9
C6 C5 H5 119.9
C1 C6 C5 119.81(13)
C1 C6 H6 120.1
C5 C6 H6 120.1
O7 C7 C8 111.81(12)
O7 C7 C1 107.84(10)
C8 C7 C1 112.12(12)
O7 C7 H7 108.3
C8 C7 H7 108.3
C1 C7 H7 108.3
C1' O7 C7 115.74(10)
N1 C8 C7 176.11(19)
O7 C1' O5' 107.38(10)
O7 C1' C2' 106.57(9)
O5' C1' C2' 110.60(9)
O7 C1' H1' 110.7
O5' C1' H1' 110.7
C2' C1' H1' 110.7
O2' C2' C1' 108.40(9)
O2' C2' C3' 110.41(9)
C1' C2' C3' 112.17(9)
O2' C2' H2' 108.6
C1' C2' H2' 108.6
C3' C2' H2' 108.6
C2' O2' H2X 109.5
O3' C3' C4' 110.48(9)
O3' C3' C2' 106.00(9)
C4' C3' C2' 112.15(9)
O3' C3' H3' 109.4
C4' C3' H3' 109.4
C2' C3' H3' 109.4
C3' O3' H3X 109.5
O4' C4' C3' 110.94(9)
O4' C4' C5' 111.37(9)
C3' C4' C5' 112.06(9)
O4' C4' H4' 107.4
C3' C4' H4' 107.4
C5' C4' H4' 107.4
C4' O4' H4X 109.5
O5' C5' C6' 107.00(10)
O5' C5' C4' 108.12(9)
C6' C5' C4' 112.37(9)
O5' C5' H5' 109.8
C6' C5' H5' 109.8
C4' C5' H5' 109.8
C1' O5' C5' 111.22(9)
O6' C6' C5' 107.94(9)
O6' C6' H6XA 110.1
C5' C6' H6XA 110.1
O6' C6' H6XB 110.1
C5' C6' H6XB 110.1
H6XA C6' H6XB 108.4
C1'' O6' C6' 115.37(9)
O6' C1'' O5'' 107.06(8)
O6' C1'' C2'' 107.29(9)
O5'' C1'' C2'' 110.86(9)
O6' C1'' H1'' 110.5
O5'' C1'' H1'' 110.5
C2'' C1'' H1'' 110.5
O2'' C2'' C3'' 109.08(8)
O2'' C2'' C1'' 110.00(9)
C3'' C2'' C1'' 109.42(9)
O2'' C2'' H2'' 109.4
C3'' C2'' H2'' 109.4
C1'' C2'' H2'' 109.4
C2'' O2'' H2Y 109.5
O3'' C3'' C2'' 111.57(9)
O3'' C3'' C4'' 108.78(9)
C2'' C3'' C4'' 108.76(8)
O3'' C3'' H3'' 109.2
C2'' C3'' H3'' 109.2
C4'' C3'' H3'' 109.2
C3'' O3'' H3Y 109.5
O4'' C4'' C3'' 111.30(8)
O4'' C4'' C5'' 109.19(9)
C3'' C4'' C5'' 108.94(9)
O4'' C4'' H4'' 109.1
C3'' C4'' H4'' 109.1
C5'' C4'' H4'' 109.1
C4'' O4'' H4Y 109.5
O5'' C5'' C6'' 106.35(9)
O5'' C5'' C4'' 108.75(9)
C6'' C5'' C4'' 114.18(10)
O5'' C5'' H5'' 109.1
C6'' C5'' H5'' 109.1
C4'' C5'' H5'' 109.1
C1'' O5'' C5'' 114.16(8)
O6'' C6'' C5'' 109.66(10)
O6'' C6'' H6YA 109.7
C5'' C6'' H6YA 109.7
O6'' C6'' H6YB 109.7
C5'' C6'' H6YB 109.7
H6YA C6'' H6YB 108.2
C6'' O6'' H62C 109.5
H1W1 OW1 H2W1 105.6(19)
H1W2 OW2 H2W2 108(2)
H1W3 OW3 H2W3 106(2)

loop_
_geom_bond_atom_site_label_1
_geom_bond_atom_site_label_2
_geom_bond_distance
C1 C6 1.3915(19)
C1 C2 1.4024(18)
C1 C7 1.5145(17)
C2 C3 1.3951(19)
C2 H2 0.9500
C3 C4 1.389(2)
C3 H3 0.9500
C4 C5 1.394(2)
C4 H4 0.9500
C5 C6 1.4021(19)
C5 H5 0.9500
C6 H6 0.9500
C7 O7 1.4326(16)
C7 C8 1.492(2)
C7 H7 1.0000
O7 C1' 1.4009(14)
C8 N1 1.150(2)
C1' O5' 1.4298(13)
C1' C2' 1.5227(16)
C1' H1' 1.0000
C2' O2' 1.4235(13)
C2' C3' 1.5304(15)
C2' H2' 1.0000
O2' H2X 0.8400
C3' O3' 1.4330(15)
C3' C4' 1.5300(14)
C3' H3' 1.0000
O3' H3X 0.8400
C4' O4' 1.4315(14)
C4' C5' 1.5311(17)
C4' H4' 1.0000
O4' H4X 0.8400
C5' O5' 1.4428(14)
C5' C6' 1.5196(15)
C5' H5' 1.0000
C6' O6' 1.4322(15)
C6' H6XA 0.9900
C6' H6XB 0.9900
O6' C1'' 1.3957(13)
C1'' O5'' 1.4275(14)
C1'' C2'' 1.5271(16)
C1'' H1'' 1.0000
C2'' O2'' 1.4310(14)
C2'' C3'' 1.5230(15)
C2'' H2'' 1.0000
O2'' H2Y 0.8400
C3'' O3'' 1.4315(14)
C3'' C4'' 1.5288(16)
C3'' H3'' 1.0000
O3'' H3Y 0.8400
C4'' O4'' 1.4280(14)
C4'' C5'' 1.5385(16)
C4'' H4'' 1.0000
O4'' H4Y 0.8400
C5'' O5'' 1.4364(14)
C5'' C6'' 1.5145(17)
C5'' H5'' 1.0000
C6'' O6'' 1.4276(16)
C6'' H6YA 0.9900
C6'' H6YB 0.9900
O6'' H62C 0.8400
OW1 H1W1 0.824(18)
OW1 H2W1 0.843(17)
OW2 H1W2 0.811(19)
OW2 H2W2 0.821(19)
OW3 H1W3 0.832(19)
OW3 H2W3 0.832(19)

loop_
_geom_hbond_atom_site_label_D
_geom_hbond_atom_site_label_H
_geom_hbond_atom_site_label_A
_geom_hbond_site_symmetry_A
_geom_hbond_distance_DH
_geom_hbond_distance_HA
_geom_hbond_distance_DA
_geom_hbond_angle_DHA
_geom_hbond_publ_flag
O2' H2X O2'' 1_655 0.84 1.88 2.7010(10) 166 yes
O3' H3X OW1 . 0.84 2.02 2.813(2) 157 yes
O4' H4X O3' 2_656 0.84 2.00 2.8170(10) 164 yes
O2'' H2Y O3'' 2_556 0.84 1.85 2.6900(10) 175 yes
O3'' H3Y O4'' . 0.84 2.40 2.8350(10) 113 yes
O3'' H3Y O2' 1_445 0.84 2.51 3.3460(10) 176 yes
O4'' H4Y O2' 1_445 0.84 1.99 2.8230(10) 174 yes
O6'' H62C OW3 2_646 0.84 1.96 2.7740(10) 162 yes
OW1 H1W1 O5' 2_656 0.82(2) 2.14(2) 2.958(2) 173(2) yes
OW1 H2W1 O5'' 2_656 0.84(2) 2.26(2) 2.9040(10) 133(2) yes
OW1 H2W1 O6'' 2_656 0.84(2) 2.36(2) 3.126(2) 151(2) yes
OW2 H1W2 OW1 . 0.81(3) 2.07(3) 2.864(2) 165(3) yes
OW2 H2W2 O4'' 2_556 0.82(2) 2.04(2) 2.860(2) 174(2) yes
OW3 H1W3 OW2 . 0.83(2) 1.95(2) 2.760(2) 164(2) yes
OW3 H2W3 N1 1_554 0.83(2) 2.28(2) 3.094(2) 167(2) yes
C5 H5 Cg 2_247 0.95 2.71 3.590(2) 155 yes
C5'' H5'' Cg 1_455 1.00 2.83 3.640(2) 138 yes

loop_
_geom_torsion_atom_site_label_1
_geom_torsion_atom_site_label_2
_geom_torsion_atom_site_label_3
_geom_torsion_atom_site_label_4
_geom_torsion
_geom_torsion_publ_flag
C6 C1 C2 C3 -1.9(2) ?
C7 C1 C2 C3 178.90(13) ?
C1 C2 C3 C4 1.1(2) ?
C2 C3 C4 C5 0.6(2) ?
C3 C4 C5 C6 -1.5(3) ?
C2 C1 C6 C5 1.1(2) ?
C7 C1 C6 C5 -179.78(14) ?
C4 C5 C6 C1 0.6(3) ?
C6 C1 C7 O7 -109.30(15) ?
C2 C1 C7 O7 69.87(16) yes
C6 C1 C7 C8 14.21(19) ?
C2 C1 C7 C8 -166.63(13) ?
C8 C7 O7 C1' 91.22(14) ?
C1 C7 O7 C1' -145.08(11) yes
O7 C7 C8 N1 172(3) yes
C1 C7 C8 N1 51(3) ?
C7 O7 C1' O5' -83.22(12) yes
C7 O7 C1' C2' 158.25(10) ?
O7 C1' C2' O2' -69.25(11) ?
O5' C1' C2' O2' 174.35(9) ?
O7 C1' C2' C3' 168.59(9) ?
O5' C1' C2' C3' 52.19(12) ?
O2' C2' C3' O3' 75.00(11) ?
C1' C2' C3' O3' -163.99(9) ?
O2' C2' C3' C4' -164.35(9) ?
C1' C2' C3' C4' -43.34(13) ?
O3' C3' C4' O4' -70.91(12) ?
C2' C3' C4' O4' 171.08(9) ?
O3' C3' C4' C5' 163.92(9) ?
C2' C3' C4' C5' 45.90(13) ?
O4' C4' C5' O5' 178.90(8) ?
C3' C4' C5' O5' -56.16(12) ?
O4' C4' C5' C6' 61.05(12) ?
C3' C4' C5' C6' -174.02(10) ?
O7 C1' O5' C5' 178.97(9) ?
C2' C1' O5' C5' -65.13(12) ?
C6' C5' O5' C1' -172.28(9) ?
C4' C5' O5' C1' 66.47(11) ?
O5' C5' C6' O6' -74.07(12) yes
C4' C5' C6' O6' 44.45(13) ?
C5' C6' O6' C1'' 154.93(10) yes
C6' O6' C1'' O5'' -94.69(11) yes
C6' O6' C1'' C2'' 146.25(9) ?
O6' C1'' C2'' O2'' -67.73(11) ?
O5'' C1'' C2'' O2'' 175.68(8) ?
O6' C1'' C2'' C3'' 172.45(9) ?
O5'' C1'' C2'' C3'' 55.87(11) ?
O2'' C2'' C3'' O3'' 62.77(11) ?
C1'' C2'' C3'' O3'' -176.85(8) ?
O2'' C2'' C3'' C4'' -177.24(9) ?
C1'' C2'' C3'' C4'' -56.86(11) ?
O3'' C3'' C4'' O4'' -58.91(12) ?
C2'' C3'' C4'' O4'' 179.39(9) ?
O3'' C3'' C4'' C5'' -179.36(8) ?
C2'' C3'' C4'' C5'' 58.93(11) ?
O4'' C4'' C5'' O5'' 179.14(9) ?
C3'' C4'' C5'' O5'' -59.11(11) ?
O4'' C4'' C5'' C6'' 60.57(12) ?
C3'' C4'' C5'' C6'' -177.68(9) ?
O6' C1'' O5'' C5'' -175.61(9) ?
C2'' C1'' O5'' C5'' -58.88(12) ?
C6'' C5'' O5'' C1'' -176.51(9) ?
C4'' C5'' O5'' C1'' 60.09(12) ?
O5'' C5'' C6'' O6'' -61.27(13) yes
C4'' C5'' C6'' O6'' 58.66(13) ?
H1'' C1'' O6' C6' 25.7 yes
H1' C1' O7 C7 37.8 yes
C1' O7 C7 H7 -28.1 yes

loop_
_cod_related_entry_id
_cod_related_entry_database
_cod_related_entry_code
1 ChemSpider 21173451
